data_1550070
loop_
_publ_author_name
'Le Roy, Jennifer J.'
'Cremers, Jonathan'
'Thomlinson, Isabel A.'
'Slota, Michael'
'Myers, William K.'
'Horton, Peter H.'
'Coles, Simon J.'
'Anderson, Harry L.'
'Bogani, Lapo'

_publ_section_title
;
 Tailored homo- and hetero- lanthanide porphyrin dimers: a synthetic
 strategy for integrating multiple spintronic functionalities into a
 single molecule.
;
_journal_issue 45
_journal_name_full 'Chemical science'
_journal_page_first 8474
_journal_page_last 8481
_journal_paper_doi 10.1039/c8sc03762k
_journal_volume 9
_journal_year 2018
_chemical_formula_moiety 'C72 H100 N4 O2 Si2 Zn, 2(C H4 O)'
_chemical_formula_sum 'C74 H108 N4 O4 Si2 Zn'
_chemical_formula_weight 1239.19
_space_group_crystal_system monoclinic
_space_group_IT_number 14
_space_group_name_Hall '-P 2ybc'
_space_group_name_H-M_alt 'P 1 21/c 1'
_symmetry_space_group_name_Hall '-P 2ybc'
_symmetry_space_group_name_H-M 'P 1 21/c 1'
_atom_sites_solution_hydrogens mixed
_atom_sites_solution_primary direct
_audit_creation_date 2016-08-26
_audit_creation_method
;
Olex2 1.2-alpha
(compiled 2016.07.26 svn.r3321 for OlexSys, GUI svn.r5206)
;
_audit_update_record
;
2017-07-27 deposited with the CCDC.
2018-10-18 downloaded from the CCDC.
;
_cell_angle_alpha 90
_cell_angle_beta 90.6300(13)
_cell_angle_gamma 90
_cell_formula_units_Z 2
_cell_length_a 8.05199(12)
_cell_length_b 13.9466(2)
_cell_length_c 31.9300(5)
_cell_measurement_reflns_used 27139
_cell_measurement_temperature 100(2)
_cell_measurement_theta_max 27.6500
_cell_measurement_theta_min 1.6680
_cell_volume 3585.45(9)
_computing_cell_refinement 'CrysAlisPro 1.171.38.43 (Rigaku OD, 2015)'
_computing_data_collection 'CrystalClear-SM Expert 3.1 b27 (Rigaku, 2013)'
_computing_data_reduction 'CrysAlisPro 1.171.38.43 (Rigaku OD, 2015)'
_computing_molecular_graphics 'Olex2 (Dolomanov et al., 2009)'
_computing_publication_material 'Olex2 (Dolomanov et al., 2009)'
_computing_structure_refinement 'ShelXL (Sheldrick, 2015)'
_computing_structure_solution 'ShelXT (Sheldrick, 2015)'
_diffrn_ambient_temperature 100(2)
_diffrn_detector 'CCD area detector'
_diffrn_detector_area_resol_mean 28.5714
_diffrn_detector_type 'Rigaku HG Saturn724+ (2x2 bin mode)'
_diffrn_measured_fraction_theta_full 0.994
_diffrn_measured_fraction_theta_max 0.995
_diffrn_measurement_details
;
List of Runs (angles in degrees, time in seconds):

  # Type    Start    End  Width  t~exp~   \w     \q     \k     \f   Frames
#--------------------------------------------------------------------------
  1  \w    -85.00  52.00   0.50   25.00    --  -22.00  18.00 150.00  274
  2  \w    -66.00  68.00   0.50   25.00    --  -22.00  72.00 150.00  268
  3  \w    -78.00  22.00   0.50   25.00    --  -22.00 -72.00-120.00  200
  4  \w    -48.00  -4.00   0.50   25.00    --  -22.00  72.00  30.00   88
  5  \w    -66.00 -45.00   0.50   25.00    --  -22.00  72.00 -90.00   42
  6  \w    -66.00 -45.00   0.50   25.00    --  -22.00  72.00 -60.00   42
  7  \w   -100.00  22.00   0.50   25.00    --  -22.00 -72.00 -60.00  244
  8  \w    -78.00  22.00   0.50   25.00    --  -22.00 -72.00 120.00  200
  9  \w    -31.00  44.00   0.50   25.00    --  -22.00  72.00  60.00  150
;
_diffrn_measurement_device 'four-circle \k goniometer'
_diffrn_measurement_device_type
'Rigaku FRE+ equipped with HF Varimax confocal mirrors and an AFC10 goniometer and HG Saturn 724+ detector'
_diffrn_measurement_method 'profile data from \w-scans'
_diffrn_measurement_specimen_support 'MiTeGen MicroLoop'
_diffrn_orient_matrix_type 'CrysAlisPro convention (1999,Acta A55,543-557)'
_diffrn_orient_matrix_UB_11 0.0787825000
_diffrn_orient_matrix_UB_12 -0.0089892000
_diffrn_orient_matrix_UB_13 -0.0089202000
_diffrn_orient_matrix_UB_21 0.0148640000
_diffrn_orient_matrix_UB_22 0.0500625000
_diffrn_orient_matrix_UB_23 -0.0012104000
_diffrn_orient_matrix_UB_31 0.0365210000
_diffrn_orient_matrix_UB_32 -0.0009657000
_diffrn_orient_matrix_UB_33 0.0203021000
_diffrn_radiation_collimation 0.2
_diffrn_radiation_monochromator 'Confocal mirrors, HF Varimax'
_diffrn_radiation_probe x-ray
_diffrn_radiation_type MoK\a
_diffrn_radiation_wavelength 0.71073
_diffrn_reflns_av_R_equivalents 0.0296
_diffrn_reflns_av_unetI/netI 0.0161
_diffrn_reflns_Laue_measured_fraction_full 0.994
_diffrn_reflns_Laue_measured_fraction_max 0.995
_diffrn_reflns_limit_h_max 10
_diffrn_reflns_limit_h_min -10
_diffrn_reflns_limit_k_max 18
_diffrn_reflns_limit_k_min -17
_diffrn_reflns_limit_l_max 41
_diffrn_reflns_limit_l_min -41
_diffrn_reflns_number 48760
_diffrn_reflns_point_group_measured_fraction_full 0.994
_diffrn_reflns_point_group_measured_fraction_max 0.995
_diffrn_reflns_theta_full 25.242
_diffrn_reflns_theta_max 27.485
_diffrn_reflns_theta_min 2.846
_diffrn_source 'Rotating Anode'
_diffrn_source_current 55.0
_diffrn_source_power 2.475
_diffrn_source_target Mo
_diffrn_source_type 'Rigaku FRE+'
_diffrn_source_voltage 45.0
_exptl_absorpt_coefficient_mu 0.424
_exptl_absorpt_correction_T_max 1.00000
_exptl_absorpt_correction_T_min 0.77769
_exptl_absorpt_correction_type multi-scan
_exptl_absorpt_process_details
;
CrysAlisPro 1.171.38.43 (Rigaku Oxford Diffraction, 2015)
Empirical absorption correction using spherical harmonics,
 implemented in SCALE3 ABSPACK scaling algorithm.
;
_exptl_crystal_colour 'iridescent purple'
_exptl_crystal_colour_modifier iridescent
_exptl_crystal_colour_primary purple
_exptl_crystal_density_diffrn 1.148
_exptl_crystal_description block
_exptl_crystal_F_000 1340
_exptl_crystal_size_max 0.13
_exptl_crystal_size_mid 0.11
_exptl_crystal_size_min 0.07
_refine_diff_density_max 1.338
_refine_diff_density_min -0.408
_refine_diff_density_rms 0.089
_refine_ls_extinction_method none
_refine_ls_goodness_of_fit_ref 1.092
_refine_ls_hydrogen_treatment mixed
_refine_ls_matrix_type full
_refine_ls_number_parameters 403
_refine_ls_number_reflns 8193
_refine_ls_number_restraints 3
_refine_ls_restrained_S_all 1.094
_refine_ls_R_factor_all 0.0629
_refine_ls_R_factor_gt 0.0575
_refine_ls_shift/su_max 0.001
_refine_ls_shift/su_mean 0.000
_refine_ls_structure_factor_coef Fsqd
_refine_ls_weighting_details 'w=1/[\s^2^(Fo^2^)+(0.1020P)^2^+2.7210P] where P=(Fo^2^+2Fc^2^)/3'
_refine_ls_weighting_scheme calc
_refine_ls_wR_factor_gt 0.1669
_refine_ls_wR_factor_ref 0.1710
_reflns_Friedel_coverage 0.000
_reflns_number_gt 7373
_reflns_number_total 8193
_reflns_threshold_expression 'I > 2\s(I)'
_cod_data_source_file c8sc03762k2.cif
_cod_data_source_block P1Zn
_cod_depositor_comments 'Adding full bibliography for 1550065--1550077.cif.'
_cod_original_cell_volume 3585.47(9)
_cod_database_code 1550070
_chemical_oxdiff_formula 'C70 H113 N4 Zn Si2'
_shelx_space_group_comment
;
The symmetry employed for this shelxl refinement is uniquely defined
by the following loop, which should always be used as a source of
symmetry information in preference to the above space-group names.
They are only intended as comments.
;
_reflns_odcompleteness_completeness 99.59
_reflns_odcompleteness_iscentric 1
_reflns_odcompleteness_theta 27.42
_olex2_refinement_description
;
1. Fixed Uiso
 At 1.2 times of:
  All C(H) groups
 At 1.5 times of:
  All C(H,H,H) groups, All O(H) groups
2. Restrained distances
 O41-H41
 0.87 with sigma of 0.01
 C41-H41
 1.890436 with sigma of 0.02
 Zn1-H41
 3.021309 with sigma of 0.02
3.a Ternary CH refined with riding coordinates:
 C13(H13), C16(H16), C19(H19)
3.b Aromatic/amide H refined with riding coordinates:
 C2(H2), C3(H3), C7(H7), C8(H8), C23(H23), C25(H25), C27(H27)
3.c Idealised Me refined as rotating group:
 C14(H14A,H14B,H14C), C15(H15A,H15B,H15C), C17(H17A,H17B,H17C), C18(H18A,H18B,
 H18C), C20(H20A,H20B,H20C), C21(H21A,H21B,H21C), C29(H29A,H29B,H29C), C30(H30A,
 H30B,H30C), C31(H31A,H31B,H31C), C33(H33A,H33B,H33C), C34(H34A,H34B,H34C),
 C35(H35A,H35B,H35C), C41(H41A,H41B,H41C), C51(H51A,H51B,H51C)
3.d Idealised tetrahedral OH refined as rotating group:
 O51(H51)
;
_shelx_shelxl_version_number 2014/7
_olex2_diffrn_ambient_temperature_device 'Oxford Cryosystems'
_olex2_submission_special_instructions 'No special instructions were received'
_oxdiff_exptl_absorpt_empirical_details
;
Empirical correction (ABSPACK) includes:
- Absorption correction using spherical harmonics
- Frame scaling
- Detector area scaling
;
_oxdiff_exptl_absorpt_empirical_full_max 2.234
_oxdiff_exptl_absorpt_empirical_full_min 0.682

loop_
_space_group_symop_operation_xyz
'x, y, z'
'-x, y+1/2, -z+1/2'
'-x, -y, -z'
'x, -y-1/2, z-1/2'

loop_
_atom_site_label
_atom_site_type_symbol
_atom_site_fract_x
_atom_site_fract_y
_atom_site_fract_z
_atom_site_U_iso_or_equiv
_atom_site_adp_type
_atom_site_occupancy
_atom_site_site_symmetry_order
_atom_site_calc_flag
_atom_site_refinement_flags_posn
_atom_site_refinement_flags_adp
_atom_site_refinement_flags_occupancy
Zn1 Zn 0.5000 0.5000 0.5000 0.02546(13) Uani 1 2 d DS T P
Si1 Si 0.64164(7) 0.29333(4) 0.72595(2) 0.02525(15) Uani 1 1 d . . .
O41 O 0.7735(2) 0.56163(12) 0.49985(5) 0.0329(4) Uani 1 1 d D . .
H41 H 0.846(2) 0.5474(16) 0.5200(7) 0.049 Uiso 1 1 d DR . .
N1 N 0.3920(2) 0.62228(13) 0.47712(5) 0.0234(4) Uani 1 1 d . . .
N2 N 0.4547(2) 0.54670(13) 0.55955(5) 0.0232(3) Uani 1 1 d . . .
C1 C 0.3664(3) 0.64395(15) 0.43598(6) 0.0239(4) Uani 1 1 d . . .
C2 C 0.2728(3) 0.73073(16) 0.43211(7) 0.0261(4) Uani 1 1 d . . .
H2 H 0.2394 0.7612 0.4068 0.031 Uiso 1 1 calc R . .
C3 C 0.2409(3) 0.76106(16) 0.47124(7) 0.0254(4) Uani 1 1 d . . .
H3 H 0.1805 0.8168 0.4788 0.031 Uiso 1 1 calc R . .
C4 C 0.3161(3) 0.69275(15) 0.49950(7) 0.0240(4) Uani 1 1 d . . .
C5 C 0.3083(3) 0.69730(15) 0.54324(6) 0.0239(4) Uani 1 1 d . . .
C6 C 0.3748(3) 0.62883(15) 0.57084(6) 0.0240(4) Uani 1 1 d . . .
C7 C 0.3700(3) 0.63488(17) 0.61597(7) 0.0275(4) Uani 1 1 d . . .
H7 H 0.3216 0.6848 0.6320 0.033 Uiso 1 1 calc R . .
C8 C 0.4470(3) 0.55631(16) 0.63101(6) 0.0271(4) Uani 1 1 d . . .
H8 H 0.4640 0.5405 0.6597 0.032 Uiso 1 1 calc R . .
C9 C 0.4986(3) 0.50086(15) 0.59554(7) 0.0246(4) Uani 1 1 d . . .
C10 C 0.5810(3) 0.41268(16) 0.59787(6) 0.0249(4) Uani 1 1 d . . .
C11 C 0.6141(3) 0.37574(16) 0.63886(7) 0.0268(4) Uani 1 1 d . . .
C12 C 0.6397(3) 0.34492(16) 0.67348(7) 0.0285(4) Uani 1 1 d . . .
C13 C 0.8114(3) 0.20183(19) 0.73060(8) 0.0375(5) Uani 1 1 d . . .
H13 H 0.9100 0.2365 0.7424 0.045 Uiso 1 1 calc R . .
C14 C 0.8654(4) 0.1617(2) 0.68871(9) 0.0508(7) Uani 1 1 d . . .
H14A H 0.7727 0.1269 0.6757 0.076 Uiso 1 1 calc GR . .
H14B H 0.9592 0.1179 0.6930 0.076 Uiso 1 1 calc GR . .
H14C H 0.8992 0.2145 0.6704 0.076 Uiso 1 1 calc GR . .
C15 C 0.7722(5) 0.1216(2) 0.76184(11) 0.0586(9) Uani 1 1 d . . .
H15A H 0.7439 0.1498 0.7890 0.088 Uiso 1 1 calc GR . .
H15B H 0.8695 0.0800 0.7652 0.088 Uiso 1 1 calc GR . .
H15C H 0.6781 0.0838 0.7513 0.088 Uiso 1 1 calc GR . .
C16 C 0.6769(3) 0.3937(2) 0.76424(8) 0.0405(6) Uani 1 1 d . . .
H16 H 0.5802 0.4384 0.7617 0.049 Uiso 1 1 calc R . .
C17 C 0.8312(5) 0.4500(3) 0.75401(13) 0.0638(9) Uani 1 1 d . . .
H17A H 0.9270 0.4067 0.7535 0.096 Uiso 1 1 calc GR . .
H17B H 0.8496 0.4994 0.7754 0.096 Uiso 1 1 calc GR . .
H17C H 0.8173 0.4805 0.7265 0.096 Uiso 1 1 calc GR . .
C18 C 0.6838(4) 0.3583(3) 0.80893(9) 0.0599(9) Uani 1 1 d . . .
H18A H 0.7778 0.3143 0.8124 0.090 Uiso 1 1 calc GR . .
H18B H 0.5804 0.3247 0.8154 0.090 Uiso 1 1 calc GR . .
H18C H 0.6977 0.4130 0.8279 0.090 Uiso 1 1 calc GR . .
C19 C 0.4280(4) 0.2410(2) 0.73198(10) 0.0499(7) Uani 1 1 d . . .
H19 H 0.4220 0.2083 0.7598 0.060 Uiso 1 1 calc R . .
C20 C 0.2961(4) 0.3198(3) 0.73019(13) 0.0685(10) Uani 1 1 d . . .
H20A H 0.3194 0.3674 0.7521 0.103 Uiso 1 1 calc GR . .
H20B H 0.1863 0.2917 0.7347 0.103 Uiso 1 1 calc GR . .
H20C H 0.2983 0.3510 0.7027 0.103 Uiso 1 1 calc GR . .
C21 C 0.3945(5) 0.1661(3) 0.69723(14) 0.0706(11) Uani 1 1 d . . .
H21A H 0.3955 0.1978 0.6698 0.106 Uiso 1 1 calc GR . .
H21B H 0.2858 0.1364 0.7016 0.106 Uiso 1 1 calc GR . .
H21C H 0.4810 0.1167 0.6982 0.106 Uiso 1 1 calc GR . .
C22 C 0.2191(3) 0.78024(16) 0.56177(6) 0.0242(4) Uani 1 1 d . . .
C23 C 0.2762(3) 0.87278(16) 0.55633(7) 0.0258(4) Uani 1 1 d . . .
H23 H 0.3741 0.8834 0.5407 0.031 Uiso 1 1 calc R . .
C24 C 0.1931(3) 0.95063(16) 0.57332(7) 0.0278(4) Uani 1 1 d . . .
C25 C 0.0517(3) 0.93283(17) 0.59643(7) 0.0287(4) Uani 1 1 d . . .
H25 H -0.0054 0.9854 0.6085 0.034 Uiso 1 1 calc R . .
C26 C -0.0094(3) 0.84081(17) 0.60256(7) 0.0281(4) Uani 1 1 d . . .
C27 C 0.0756(3) 0.76503(16) 0.58472(7) 0.0265(4) Uani 1 1 d . . .
H27 H 0.0352 0.7016 0.5882 0.032 Uiso 1 1 calc R . .
C28 C 0.2609(4) 1.05176(17) 0.56645(8) 0.0372(6) Uani 1 1 d . . .
C29 C 0.1574(4) 1.12776(19) 0.58821(9) 0.0441(6) Uani 1 1 d . . .
H29A H 0.0423 1.1240 0.5781 0.066 Uiso 1 1 calc GR . .
H29B H 0.2025 1.1914 0.5820 0.066 Uiso 1 1 calc GR . .
H29C H 0.1607 1.1168 0.6185 0.066 Uiso 1 1 calc GR . .
C30 C 0.4377(4) 1.0570(2) 0.58391(12) 0.0550(8) Uani 1 1 d . . .
H30A H 0.4372 1.0420 0.6139 0.083 Uiso 1 1 calc GR . .
H30B H 0.4818 1.1217 0.5798 0.083 Uiso 1 1 calc GR . .
H30C H 0.5076 1.0106 0.5693 0.083 Uiso 1 1 calc GR . .
C31 C 0.2616(6) 1.0729(2) 0.51949(10) 0.0639(10) Uani 1 1 d . . .
H31A H 0.3248 1.0231 0.5050 0.096 Uiso 1 1 calc GR . .
H31B H 0.3132 1.1355 0.5146 0.096 Uiso 1 1 calc GR . .
H31C H 0.1472 1.0737 0.5087 0.096 Uiso 1 1 calc GR . .
C32 C -0.1695(3) 0.82317(19) 0.62678(8) 0.0340(5) Uani 1 1 d . . .
C33 C -0.2219(4) 0.9116(2) 0.65181(11) 0.0526(8) Uani 1 1 d . . .
H33A H -0.1309 0.9310 0.6706 0.079 Uiso 1 1 calc GR . .
H33B H -0.3202 0.8962 0.6683 0.079 Uiso 1 1 calc GR . .
H33C H -0.2481 0.9642 0.6325 0.079 Uiso 1 1 calc GR . .
C34 C -0.1488(4) 0.7407(3) 0.65730(11) 0.0540(8) Uani 1 1 d . . .
H34A H -0.1291 0.6813 0.6417 0.081 Uiso 1 1 calc GR . .
H34B H -0.2499 0.7340 0.6739 0.081 Uiso 1 1 calc GR . .
H34C H -0.0541 0.7534 0.6760 0.081 Uiso 1 1 calc GR . .
C35 C -0.3073(4) 0.8013(3) 0.59516(10) 0.0553(8) Uani 1 1 d . . .
H35A H -0.3143 0.8532 0.5746 0.083 Uiso 1 1 calc GR . .
H35B H -0.4133 0.7957 0.6097 0.083 Uiso 1 1 calc GR . .
H35C H -0.2828 0.7408 0.5808 0.083 Uiso 1 1 calc GR . .
C41 C 0.7943(4) 0.6603(2) 0.49200(10) 0.0462(6) Uani 1 1 d D . .
H41A H 0.7497 0.6757 0.4641 0.069 Uiso 1 1 calc GR . .
H41B H 0.9127 0.6763 0.4932 0.069 Uiso 1 1 calc GR . .
H41C H 0.7350 0.6974 0.5132 0.069 Uiso 1 1 calc GR . .
O51 O 1.0035(2) 0.51854(15) 0.55865(6) 0.0428(4) Uani 1 1 d . . .
H51 H 1.0683 0.4917 0.5419 0.064 Uiso 1 1 calc GR . .
C51 C 1.0128(4) 0.4717(3) 0.59788(10) 0.0499(7) Uani 1 1 d . . .
H51A H 1.0021 0.4024 0.5938 0.075 Uiso 1 1 calc GR . .
H51B H 0.9227 0.4945 0.6157 0.075 Uiso 1 1 calc GR . .
H51C H 1.1199 0.4859 0.6114 0.075 Uiso 1 1 calc GR . .

loop_
_atom_site_aniso_label
_atom_site_aniso_U_11
_atom_site_aniso_U_22
_atom_site_aniso_U_33
_atom_site_aniso_U_23
_atom_site_aniso_U_13
_atom_site_aniso_U_12
Zn1 0.0368(2) 0.0238(2) 0.01584(18) 0.00190(12) 0.00020(13) 0.00332(13)
Si1 0.0291(3) 0.0293(3) 0.0174(3) 0.0028(2) 0.0000(2) 0.0012(2)
O41 0.0339(8) 0.0329(9) 0.0318(9) 0.0040(7) -0.0011(7) -0.0014(7)
N1 0.0258(8) 0.0268(9) 0.0177(8) 0.0016(6) -0.0007(6) -0.0006(7)
N2 0.0263(8) 0.0265(9) 0.0168(8) 0.0021(6) 0.0000(6) 0.0004(7)
C1 0.0243(9) 0.0271(10) 0.0203(9) 0.0036(8) -0.0001(7) -0.0017(8)
C2 0.0283(10) 0.0282(10) 0.0217(10) 0.0039(8) -0.0010(8) 0.0007(8)
C3 0.0280(10) 0.0256(10) 0.0227(10) 0.0015(8) -0.0008(8) 0.0014(8)
C4 0.0237(9) 0.0240(10) 0.0241(10) 0.0020(8) -0.0008(7) -0.0018(8)
C5 0.0232(9) 0.0263(10) 0.0221(10) 0.0003(8) 0.0008(7) -0.0020(8)
C6 0.0246(9) 0.0281(10) 0.0193(9) 0.0005(8) 0.0005(7) -0.0017(8)
C7 0.0305(11) 0.0322(11) 0.0198(10) -0.0003(8) 0.0025(8) 0.0016(8)
C8 0.0309(10) 0.0322(11) 0.0182(9) 0.0006(8) 0.0020(8) 0.0017(9)
C9 0.0256(10) 0.0306(11) 0.0176(10) 0.0027(7) 0.0013(8) -0.0008(8)
C10 0.0258(10) 0.0308(11) 0.0181(9) 0.0029(8) 0.0011(7) -0.0006(8)
C11 0.0285(10) 0.0294(11) 0.0224(10) 0.0005(8) 0.0017(8) 0.0039(8)
C12 0.0335(11) 0.0308(11) 0.0212(10) 0.0020(8) 0.0021(8) 0.0049(9)
C13 0.0436(14) 0.0385(13) 0.0304(12) 0.0048(10) 0.0013(10) 0.0102(11)
C14 0.0637(19) 0.0480(16) 0.0407(15) -0.0059(12) 0.0013(13) 0.0232(14)
C15 0.072(2) 0.0484(17) 0.0554(18) 0.0248(15) 0.0065(16) 0.0180(16)
C16 0.0418(14) 0.0473(15) 0.0321(12) -0.0116(11) -0.0073(10) 0.0117(11)
C17 0.062(2) 0.0511(19) 0.079(2) -0.0257(17) -0.0092(18) -0.0066(15)
C18 0.0573(18) 0.093(3) 0.0288(13) -0.0176(15) -0.0119(12) 0.0246(18)
C19 0.0374(14) 0.0639(19) 0.0485(16) 0.0182(14) 0.0049(12) -0.0111(13)
C20 0.0329(15) 0.105(3) 0.067(2) 0.005(2) 0.0101(14) 0.0095(17)
C21 0.063(2) 0.065(2) 0.083(3) 0.0007(19) -0.0129(19) -0.0308(18)
C22 0.0254(10) 0.0287(10) 0.0183(9) 0.0000(7) -0.0022(7) 0.0024(8)
C23 0.0264(10) 0.0305(11) 0.0206(9) 0.0016(8) 0.0016(7) 0.0016(8)
C24 0.0329(11) 0.0274(11) 0.0229(10) 0.0019(8) 0.0002(8) 0.0017(9)
C25 0.0291(10) 0.0332(11) 0.0237(10) -0.0004(8) -0.0002(8) 0.0072(9)
C26 0.0249(10) 0.0367(12) 0.0227(10) 0.0000(8) -0.0004(8) 0.0014(9)
C27 0.0253(10) 0.0306(11) 0.0236(10) 0.0012(8) -0.0009(8) -0.0023(8)
C28 0.0517(15) 0.0244(11) 0.0358(13) 0.0017(9) 0.0124(11) 0.0006(10)
C29 0.0624(18) 0.0294(12) 0.0407(14) -0.0004(10) 0.0135(12) 0.0052(12)
C30 0.0505(17) 0.0352(14) 0.080(2) -0.0114(14) 0.0200(16) -0.0116(12)
C31 0.117(3) 0.0345(15) 0.0407(16) 0.0081(12) 0.0312(18) 0.0085(17)
C32 0.0259(11) 0.0429(13) 0.0332(12) -0.0028(10) 0.0051(9) -0.0011(9)
C33 0.0423(15) 0.0604(19) 0.0554(18) -0.0153(15) 0.0210(13) -0.0061(13)
C34 0.0482(16) 0.0621(19) 0.0521(17) 0.0142(15) 0.0207(13) 0.0033(14)
C35 0.0309(13) 0.088(2) 0.0469(16) -0.0052(16) 0.0006(12) -0.0119(14)
C41 0.0488(16) 0.0373(14) 0.0525(16) 0.0059(12) 0.0003(12) -0.0086(12)
O51 0.0375(10) 0.0524(11) 0.0384(10) -0.0006(9) 0.0002(8) 0.0018(8)
C51 0.0433(15) 0.0643(19) 0.0421(15) 0.0033(14) -0.0035(12) -0.0133(14)

loop_
_atom_type_symbol
_atom_type_description
_atom_type_scat_dispersion_real
_atom_type_scat_dispersion_imag
_atom_type_scat_source
C C 0.0033 0.0016 'International Tables Vol C Tables 4.2.6.8 and 6.1.1.4'
H H 0.0000 0.0000 'International Tables Vol C Tables 4.2.6.8 and 6.1.1.4'
N N 0.0061 0.0033 'International Tables Vol C Tables 4.2.6.8 and 6.1.1.4'
O O 0.0106 0.0060 'International Tables Vol C Tables 4.2.6.8 and 6.1.1.4'
Si Si 0.0817 0.0704 'International Tables Vol C Tables 4.2.6.8 and 6.1.1.4'
Zn Zn 0.2839 1.4301 'International Tables Vol C Tables 4.2.6.8 and 6.1.1.4'

loop_
_geom_angle_atom_site_label_1
_geom_angle_atom_site_label_2
_geom_angle_atom_site_label_3
_geom_angle
_geom_angle_site_symmetry_1
_geom_angle_site_symmetry_3
O41 Zn1 O41 180.0 3_666 .
N1 Zn1 O41 84.91(6) . 3_666
N1 Zn1 O41 95.09(6) . .
N1 Zn1 O41 84.91(6) 3_666 .
N1 Zn1 O41 95.09(6) 3_666 3_666
N1 Zn1 N1 180.00(10) . 3_666
N1 Zn1 N2 90.74(7) . 3_666
N1 Zn1 N2 90.74(7) 3_666 .
N1 Zn1 N2 89.26(7) . .
N1 Zn1 N2 89.26(7) 3_666 3_666
N2 Zn1 O41 93.53(7) . .
N2 Zn1 O41 86.47(7) 3_666 .
N2 Zn1 O41 86.47(7) . 3_666
N2 Zn1 O41 93.53(7) 3_666 3_666
N2 Zn1 N2 180.00(9) 3_666 .
C12 Si1 C13 109.89(11) . .
C12 Si1 C16 107.68(12) . .
C12 Si1 C19 104.40(12) . .
C13 Si1 C16 110.56(12) . .
C13 Si1 C19 113.23(14) . .
C16 Si1 C19 110.77(14) . .
Zn1 O41 H41 121.6(14) . .
C41 O41 Zn1 117.89(16) . .
C41 O41 H41 105.6(13) . .
C1 N1 Zn1 126.07(14) . .
C1 N1 C4 106.37(17) . .
C4 N1 Zn1 127.22(14) . .
C6 N2 Zn1 127.02(14) . .
C9 N2 Zn1 126.08(15) . .
C9 N2 C6 106.90(17) . .
N1 C1 C2 110.18(18) . .
N1 C1 C10 124.95(19) . 3_666
C10 C1 C2 124.83(19) 3_666 .
C1 C2 H2 126.5 . .
C3 C2 C1 106.93(19) . .
C3 C2 H2 126.5 . .
C2 C3 H3 126.6 . .
C2 C3 C4 106.88(19) . .
C4 C3 H3 126.6 . .
N1 C4 C3 109.63(18) . .
N1 C4 C5 125.49(19) . .
C5 C4 C3 124.9(2) . .
C4 C5 C6 125.1(2) . .
C4 C5 C22 117.32(19) . .
C6 C5 C22 117.55(18) . .
N2 C6 C5 125.73(19) . .
N2 C6 C7 109.30(18) . .
C5 C6 C7 125.0(2) . .
C6 C7 H7 126.5 . .
C8 C7 C6 106.93(19) . .
C8 C7 H7 126.5 . .
C7 C8 H8 126.5 . .
C7 C8 C9 107.06(19) . .
C9 C8 H8 126.5 . .
N2 C9 C8 109.81(18) . .
N2 C9 C10 125.3(2) . .
C10 C9 C8 124.9(2) . .
C1 C10 C11 116.51(19) 3_666 .
C9 C10 C1 126.8(2) . 3_666
C9 C10 C11 116.69(19) . .
C12 C11 C10 179.1(2) . .
C11 C12 Si1 170.4(2) . .
Si1 C13 H13 106.0 . .
C14 C13 Si1 113.39(19) . .
C14 C13 H13 106.0 . .
C14 C13 C15 111.5(3) . .
C15 C13 Si1 113.1(2) . .
C15 C13 H13 106.0 . .
C13 C14 H14A 109.5 . .
C13 C14 H14B 109.5 . .
C13 C14 H14C 109.5 . .
H14A C14 H14B 109.5 . .
H14A C14 H14C 109.5 . .
H14B C14 H14C 109.5 . .
C13 C15 H15A 109.5 . .
C13 C15 H15B 109.5 . .
C13 C15 H15C 109.5 . .
H15A C15 H15B 109.5 . .
H15A C15 H15C 109.5 . .
H15B C15 H15C 109.5 . .
Si1 C16 H16 107.5 . .
C17 C16 Si1 111.5(2) . .
C17 C16 H16 107.5 . .
C17 C16 C18 110.7(3) . .
C18 C16 Si1 112.0(2) . .
C18 C16 H16 107.5 . .
C16 C17 H17A 109.5 . .
C16 C17 H17B 109.5 . .
C16 C17 H17C 109.5 . .
H17A C17 H17B 109.5 . .
H17A C17 H17C 109.5 . .
H17B C17 H17C 109.5 . .
C16 C18 H18A 109.5 . .
C16 C18 H18B 109.5 . .
C16 C18 H18C 109.5 . .
H18A C18 H18B 109.5 . .
H18A C18 H18C 109.5 . .
H18B C18 H18C 109.5 . .
Si1 C19 H19 108.7 . .
C20 C19 Si1 110.6(2) . .
C20 C19 H19 108.7 . .
C20 C19 C21 110.1(3) . .
C21 C19 Si1 110.0(2) . .
C21 C19 H19 108.7 . .
C19 C20 H20A 109.5 . .
C19 C20 H20B 109.5 . .
C19 C20 H20C 109.5 . .
H20A C20 H20B 109.5 . .
H20A C20 H20C 109.5 . .
H20B C20 H20C 109.5 . .
C19 C21 H21A 109.5 . .
C19 C21 H21B 109.5 . .
C19 C21 H21C 109.5 . .
H21A C21 H21B 109.5 . .
H21A C21 H21C 109.5 . .
H21B C21 H21C 109.5 . .
C23 C22 C5 120.91(19) . .
C23 C22 C27 119.2(2) . .
C27 C22 C5 119.9(2) . .
C22 C23 H23 119.4 . .
C22 C23 C24 121.3(2) . .
C24 C23 H23 119.4 . .
C23 C24 C28 119.4(2) . .
C25 C24 C23 118.0(2) . .
C25 C24 C28 122.6(2) . .
C24 C25 H25 118.8 . .
C24 C25 C26 122.3(2) . .
C26 C25 H25 118.8 . .
C25 C26 C32 121.4(2) . .
C27 C26 C25 118.0(2) . .
C27 C26 C32 120.5(2) . .
C22 C27 H27 119.4 . .
C26 C27 C22 121.1(2) . .
C26 C27 H27 119.4 . .
C29 C28 C24 112.3(2) . .
C29 C28 C30 108.3(2) . .
C29 C28 C31 108.8(2) . .
C30 C28 C24 109.0(2) . .
C30 C28 C31 109.6(3) . .
C31 C28 C24 108.9(2) . .
C28 C29 H29A 109.5 . .
C28 C29 H29B 109.5 . .
C28 C29 H29C 109.5 . .
H29A C29 H29B 109.5 . .
H29A C29 H29C 109.5 . .
H29B C29 H29C 109.5 . .
C28 C30 H30A 109.5 . .
C28 C30 H30B 109.5 . .
C28 C30 H30C 109.5 . .
H30A C30 H30B 109.5 . .
H30A C30 H30C 109.5 . .
H30B C30 H30C 109.5 . .
C28 C31 H31A 109.5 . .
C28 C31 H31B 109.5 . .
C28 C31 H31C 109.5 . .
H31A C31 H31B 109.5 . .
H31A C31 H31C 109.5 . .
H31B C31 H31C 109.5 . .
C26 C32 C33 111.9(2) . .
C34 C32 C26 111.1(2) . .
C34 C32 C33 107.8(2) . .
C34 C32 C35 110.4(3) . .
C35 C32 C26 108.0(2) . .
C35 C32 C33 107.8(2) . .
C32 C33 H33A 109.5 . .
C32 C33 H33B 109.5 . .
C32 C33 H33C 109.5 . .
H33A C33 H33B 109.5 . .
H33A C33 H33C 109.5 . .
H33B C33 H33C 109.5 . .
C32 C34 H34A 109.5 . .
C32 C34 H34B 109.5 . .
C32 C34 H34C 109.5 . .
H34A C34 H34B 109.5 . .
H34A C34 H34C 109.5 . .
H34B C34 H34C 109.5 . .
C32 C35 H35A 109.5 . .
C32 C35 H35B 109.5 . .
C32 C35 H35C 109.5 . .
H35A C35 H35B 109.5 . .
H35A C35 H35C 109.5 . .
H35B C35 H35C 109.5 . .
O41 C41 H41A 109.5 . .
O41 C41 H41B 109.5 . .
O41 C41 H41C 109.5 . .
H41A C41 H41B 109.5 . .
H41A C41 H41C 109.5 . .
H41B C41 H41C 109.5 . .
C51 O51 H51 109.5 . .
O51 C51 H51A 109.5 . .
O51 C51 H51B 109.5 . .
O51 C51 H51C 109.5 . .
H51A C51 H51B 109.5 . .
H51A C51 H51C 109.5 . .
H51B C51 H51C 109.5 . .

loop_
_geom_bond_atom_site_label_1
_geom_bond_atom_site_label_2
_geom_bond_distance
_geom_bond_site_symmetry_2
Zn1 O41 2.3644(17) 3_666
Zn1 O41 2.3644(17) .
Zn1 N1 2.0458(18) 3_666
Zn1 N1 2.0457(18) .
Zn1 N2 2.0464(17) 3_666
Zn1 N2 2.0465(17) .
Si1 C12 1.823(2) .
Si1 C13 1.875(3) .
Si1 C16 1.878(3) .
Si1 C19 1.881(3) .
O41 H41 0.888(9) .
O41 C41 1.408(3) .
N1 C1 1.361(3) .
N1 C4 1.364(3) .
N2 C6 1.364(3) .
N2 C9 1.358(3) .
C1 C2 1.431(3) .
C1 C10 1.407(3) 3_666
C2 H2 0.9500 .
C2 C3 1.347(3) .
C3 H3 0.9500 .
C3 C4 1.441(3) .
C4 C5 1.400(3) .
C5 C6 1.402(3) .
C5 C22 1.488(3) .
C6 C7 1.444(3) .
C7 H7 0.9500 .
C7 C8 1.345(3) .
C8 H8 0.9500 .
C8 C9 1.436(3) .
C9 C10 1.399(3) .
C10 C1 1.408(3) 3_666
C10 C11 1.429(3) .
C11 C12 1.202(3) .
C13 H13 1.0000 .
C13 C14 1.518(4) .
C13 C15 1.534(4) .
C14 H14A 0.9800 .
C14 H14B 0.9800 .
C14 H14C 0.9800 .
C15 H15A 0.9800 .
C15 H15B 0.9800 .
C15 H15C 0.9800 .
C16 H16 1.0000 .
C16 C17 1.509(5) .
C16 C18 1.510(4) .
C17 H17A 0.9800 .
C17 H17B 0.9800 .
C17 H17C 0.9800 .
C18 H18A 0.9800 .
C18 H18B 0.9800 .
C18 H18C 0.9800 .
C19 H19 1.0000 .
C19 C20 1.530(5) .
C19 C21 1.545(5) .
C20 H20A 0.9800 .
C20 H20B 0.9800 .
C20 H20C 0.9800 .
C21 H21A 0.9800 .
C21 H21B 0.9800 .
C21 H21C 0.9800 .
C22 C23 1.382(3) .
C22 C27 1.392(3) .
C23 H23 0.9500 .
C23 C24 1.389(3) .
C24 C25 1.386(3) .
C24 C28 1.529(3) .
C25 H25 0.9500 .
C25 C26 1.389(3) .
C26 C27 1.385(3) .
C26 C32 1.531(3) .
C27 H27 0.9500 .
C28 C29 1.521(4) .
C28 C30 1.525(5) .
C28 C31 1.528(4) .
C29 H29A 0.9800 .
C29 H29B 0.9800 .
C29 H29C 0.9800 .
C30 H30A 0.9800 .
C30 H30B 0.9800 .
C30 H30C 0.9800 .
C31 H31A 0.9800 .
C31 H31B 0.9800 .
C31 H31C 0.9800 .
C32 C33 1.531(4) .
C32 C34 1.516(4) .
C32 C35 1.522(4) .
C33 H33A 0.9800 .
C33 H33B 0.9800 .
C33 H33C 0.9800 .
C34 H34A 0.9800 .
C34 H34B 0.9800 .
C34 H34C 0.9800 .
C35 H35A 0.9800 .
C35 H35B 0.9800 .
C35 H35C 0.9800 .
C41 H41A 0.9800 .
C41 H41B 0.9800 .
C41 H41C 0.9800 .
O51 H51 0.8400 .
O51 C51 1.414(4) .
C51 H51A 0.9800 .
C51 H51B 0.9800 .
C51 H51C 0.9800 .

loop_
_geom_hbond_atom_site_label_D
_geom_hbond_atom_site_label_H
_geom_hbond_atom_site_label_A
_geom_hbond_distance_DH
_geom_hbond_distance_HA
_geom_hbond_distance_DA
_geom_hbond_angle_DHA
_geom_hbond_site_symmetry_A
O41 H41 O51 0.888(9) 1.804(9) 2.690(3) 177(3) .
O51 H51 O41 0.84 2.00 2.835(3) 175.4 3_766

loop_
_geom_torsion_atom_site_label_1
_geom_torsion_atom_site_label_2
_geom_torsion_atom_site_label_3
_geom_torsion_atom_site_label_4
_geom_torsion
_geom_torsion_site_symmetry_1
_geom_torsion_site_symmetry_4
Zn1 N1 C1 C2 174.10(14) . .
Zn1 N1 C1 C10 -3.7(3) . 3_666
Zn1 N1 C4 C3 -173.85(14) . .
Zn1 N1 C4 C5 4.7(3) . .
Zn1 N2 C6 C5 -0.1(3) . .
Zn1 N2 C6 C7 -179.73(14) . .
Zn1 N2 C9 C8 179.42(14) . .
Zn1 N2 C9 C10 -0.8(3) . .
N1 C1 C2 C3 -0.4(2) . .
N1 C4 C5 C6 -1.3(3) . .
N1 C4 C5 C22 -179.89(19) . .
N2 C6 C7 C8 0.0(3) . .
N2 C9 C10 C1 0.3(4) . 3_666
N2 C9 C10 C11 -179.2(2) . .
C1 N1 C4 C3 -0.2(2) . .
C1 N1 C4 C5 178.4(2) . .
C1 C2 C3 C4 0.2(2) . .
C2 C3 C4 N1 0.0(2) . .
C2 C3 C4 C5 -178.6(2) . .
C3 C4 C5 C6 177.0(2) . .
C3 C4 C5 C22 -1.5(3) . .
C4 N1 C1 C2 0.4(2) . .
C4 N1 C1 C10 -177.4(2) . 3_666
C4 C5 C6 N2 -1.1(3) . .
C4 C5 C6 C7 178.5(2) . .
C4 C5 C22 C23 -63.7(3) . .
C4 C5 C22 C27 115.9(2) . .
C5 C6 C7 C8 -179.7(2) . .
C5 C22 C23 C24 179.6(2) . .
C5 C22 C27 C26 179.57(19) . .
C6 N2 C9 C8 -0.9(2) . .
C6 N2 C9 C10 178.9(2) . .
C6 C5 C22 C23 117.6(2) . .
C6 C5 C22 C27 -62.8(3) . .
C6 C7 C8 C9 -0.5(2) . .
C7 C8 C9 N2 0.9(3) . .
C7 C8 C9 C10 -178.9(2) . .
C8 C9 C10 C1 179.9(2) . 3_666
C8 C9 C10 C11 0.5(3) . .
C9 N2 C6 C5 -179.8(2) . .
C9 N2 C6 C7 0.5(2) . .
C10 C1 C2 C3 177.4(2) 3_666 .
C12 Si1 C13 C14 -22.1(3) . .
C12 Si1 C13 C15 -150.4(2) . .
C12 Si1 C16 C17 -54.4(2) . .
C12 Si1 C16 C18 -179.0(2) . .
C12 Si1 C19 C20 -63.5(3) . .
C12 Si1 C19 C21 58.3(3) . .
C13 Si1 C16 C17 65.7(3) . .
C13 Si1 C16 C18 -58.9(2) . .
C13 Si1 C19 C20 177.0(2) . .
C13 Si1 C19 C21 -61.2(3) . .
C16 Si1 C13 C14 -140.8(2) . .
C16 Si1 C13 C15 90.9(3) . .
C16 Si1 C19 C20 52.2(3) . .
C16 Si1 C19 C21 174.0(2) . .
C19 Si1 C13 C14 94.2(2) . .
C19 Si1 C13 C15 -34.1(3) . .
C19 Si1 C16 C17 -167.9(2) . .
C19 Si1 C16 C18 67.5(2) . .
C22 C5 C6 N2 177.42(19) . .
C22 C5 C6 C7 -3.0(3) . .
C22 C23 C24 C25 0.8(3) . .
C22 C23 C24 C28 -180.0(2) . .
C23 C22 C27 C26 -0.8(3) . .
C23 C24 C25 C26 -0.8(3) . .
C23 C24 C28 C29 -178.4(2) . .
C23 C24 C28 C30 -58.4(3) . .
C23 C24 C28 C31 61.1(3) . .
C24 C25 C26 C27 0.0(3) . .
C24 C25 C26 C32 -177.6(2) . .
C25 C24 C28 C29 0.8(3) . .
C25 C24 C28 C30 120.8(3) . .
C25 C24 C28 C31 -119.7(3) . .
C25 C26 C27 C22 0.8(3) . .
C25 C26 C32 C33 -15.0(3) . .
C25 C26 C32 C34 -135.5(3) . .
C25 C26 C32 C35 103.4(3) . .
C27 C22 C23 C24 0.0(3) . .
C27 C26 C32 C33 167.4(2) . .
C27 C26 C32 C34 46.9(3) . .
C27 C26 C32 C35 -74.2(3) . .
C28 C24 C25 C26 180.0(2) . .
C32 C26 C27 C22 178.5(2) . .
